data_7705695
loop_
_publ_author_name
'Vakalopoulou, Efthymia'
'Buchmaier, Christine'
'Pein, Andreas'
'Saf, Robert'
'Fischer, Roland C.'
'Torvisco, Ana'
'Warchomicka, Fernando'
'Rath, Thomas'
'Trimmel, Gregor'

_publ_section_title
;
 Synthesis and characterization of zinc
 di(<i>O</i>-2,2-dimethylpentan-3-yl dithiocarbonates) bearing pyridine or
 tetramethylethylenediamine coligands and investigation of their thermal
 conversion mechanisms towards nanocrystalline zinc sulfide.
;
_journal_issue 41
_journal_name_full 'Dalton transactions (Cambridge, England : 2003)'
_journal_page_first 14564
_journal_page_last 14575
_journal_paper_doi 10.1039/d0dt03065a
_journal_volume 49
_journal_year 2020
_chemical_formula_moiety 'C21 H35 N O2 S4 Zn'
_chemical_formula_sum 'C21 H35 N O2 S4 Zn'
_chemical_formula_weight 527.11
_space_group_crystal_system monoclinic
_space_group_IT_number 15
_space_group_name_Hall '-C 2yc'
_space_group_name_H-M_alt 'C 1 2/c 1'
_atom_sites_solution_hydrogens geom
_atom_sites_solution_primary iterative
_audit_creation_method SHELXL-2018/3
_audit_update_record
;
2020-09-23 deposited with the CCDC.	2020-10-06 downloaded from the CCDC.
;
_cell_angle_alpha 90
_cell_angle_beta 101.55(2)
_cell_angle_gamma 90
_cell_formula_units_Z 4
_cell_length_a 23.559(8)
_cell_length_b 8.682(3)
_cell_length_c 13.815(5)
_cell_measurement_reflns_used 9976
_cell_measurement_temperature 100(2)
_cell_measurement_theta_max 31.11
_cell_measurement_theta_min 2.51
_cell_volume 2768.5(17)
_computing_cell_refinement 'SAINT V8.38A (Bruker AXS Inc., 2017)'
_computing_data_collection 'Bruker APEX2'
_computing_data_reduction 'SAINT V8.38A (Bruker AXS Inc., 2017)'
_computing_molecular_graphics 'shelXle (C.B. Huebschle, rev 924)'
_computing_publication_material 'Bruker SHELXTL'
_computing_structure_refinement 'SHELXL-2018/3 (Sheldrick, 2018)'
_computing_structure_solution 'SHELXT 2014/5 (Sheldrick, 2014)'
_diffrn_ambient_temperature 100(2)
_diffrn_detector 'Bruker APEX2 area detector'
_diffrn_detector_type 'CCD area detector'
_diffrn_measured_fraction_theta_full 0.992
_diffrn_measured_fraction_theta_max 0.871
_diffrn_measurement_device 'three-circle diffractometer'
_diffrn_measurement_device_type 'Bruker APEX-II CCD'
_diffrn_measurement_method '\f and \w scans'
_diffrn_radiation_monochromator 'multilayer monochromator'
_diffrn_radiation_probe x-ray
_diffrn_radiation_source 'Incoatec microfocus sealed tube'
_diffrn_radiation_type MoK\a
_diffrn_radiation_wavelength 0.71073
_diffrn_reflns_av_R_equivalents 0.0726
_diffrn_reflns_av_unetI/netI 0.0462
_diffrn_reflns_Laue_measured_fraction_full 0.992
_diffrn_reflns_Laue_measured_fraction_max 0.871
_diffrn_reflns_limit_h_max 30
_diffrn_reflns_limit_h_min -33
_diffrn_reflns_limit_k_max 13
_diffrn_reflns_limit_k_min -13
_diffrn_reflns_limit_l_max 20
_diffrn_reflns_limit_l_min -21
_diffrn_reflns_number 71670
_diffrn_reflns_point_group_measured_fraction_full 0.992
_diffrn_reflns_point_group_measured_fraction_max 0.871
_diffrn_reflns_theta_full 25.242
_diffrn_reflns_theta_max 33.101
_diffrn_reflns_theta_min 2.506
_diffrn_source 'microfocus sealed X-ray tube'
_diffrn_source_type 'Incoatec I\ms'
_exptl_absorpt_coefficient_mu 1.204
_exptl_absorpt_correction_T_max 0.7465
_exptl_absorpt_correction_T_min 0.6221
_exptl_absorpt_correction_type multi-scan
_exptl_absorpt_process_details
;
 SADABS 2016/2: Krause, L., Herbst-Irmer, R., Sheldrick G.M. & Stalke D.,
 J. Appl. Cryst. 48 (2015) 3-10
;
_exptl_crystal_colour colourless
_exptl_crystal_density_diffrn 1.265
_exptl_crystal_description block
_exptl_crystal_F_000 1112
_exptl_crystal_size_max 0.200
_exptl_crystal_size_mid 0.150
_exptl_crystal_size_min 0.050
_refine_diff_density_max 1.370
_refine_diff_density_min -0.809
_refine_diff_density_rms 0.101
_refine_ls_extinction_method none
_refine_ls_goodness_of_fit_ref 1.027
_refine_ls_hydrogen_treatment constr
_refine_ls_matrix_type full
_refine_ls_number_parameters 137
_refine_ls_number_reflns 4577
_refine_ls_number_restraints 0
_refine_ls_restrained_S_all 1.027
_refine_ls_R_factor_all 0.0858
_refine_ls_R_factor_gt 0.0544
_refine_ls_shift/su_max 0.000
_refine_ls_shift/su_mean 0.000
_refine_ls_structure_factor_coef Fsqd
_refine_ls_weighting_details 'w=1/[\s^2^(Fo^2^)+(0.0905P)^2^+2.4800P] where P=(Fo^2^+2Fc^2^)/3'
_refine_ls_weighting_scheme calc
_refine_ls_wR_factor_gt 0.1396
_refine_ls_wR_factor_ref 0.1571
_reflns_Friedel_coverage 0.000
_reflns_number_gt 3236
_reflns_number_total 4577
_reflns_threshold_expression 'I > 2\s(I)'
_cod_data_source_file d0dt03065a2.cif
_cod_data_source_block AT78_a
_cod_depositor_comments 'Adding full bibliography for 7705694--7705695.cif.'
_cod_original_sg_symbol_H-M 'C 2/c'
_cod_database_code 7705695
_publcif_datablock.id {4a516b48-41d3-4453-8009-9193f7827cfc}

_shelx_shelxl_version_number 2018/3
_shelx_space_group_comment
;
The symmetry employed for this shelxl refinement is uniquely defined
by the following loop, which should always be used as a source of
symmetry information in preference to the above space-group names.
They are only intended as comments.
;
_shelx_estimated_absorpt_t_min 0.795
_shelx_estimated_absorpt_t_max 0.942
_publcif_funding_html
;
;

loop_
_space_group_symop_operation_xyz
'x, y, z'
'-x, y, -z+1/2'
'x+1/2, y+1/2, z'
'-x+1/2, y+1/2, -z+1/2'
'-x, -y, -z'
'x, -y, z-1/2'
'-x+1/2, -y+1/2, -z'
'x+1/2, -y+1/2, z-1/2'

loop_
_atom_site_label
_atom_site_type_symbol
_atom_site_fract_x
_atom_site_fract_y
_atom_site_fract_z
_atom_site_U_iso_or_equiv
_atom_site_adp_type
_atom_site_occupancy
_atom_site_site_symmetry_order
_atom_site_calc_flag
_atom_site_refinement_flags_posn
_atom_site_refinement_flags_adp
_atom_site_refinement_flags_occupancy
_atom_site_disorder_assembly
_atom_site_disorder_group
Zn1 Zn 0.500000 0.63608(5) 0.250000 0.03677(15) Uani 1 2 d S T P . .
S1 S 0.49522(3) 0.74215(7) 0.40305(4) 0.03119(16) Uani 1 1 d . . . . .
S2 S 0.60749(3) 0.67489(9) 0.34656(4) 0.03987(18) Uani 1 1 d . . . . .
O1 O 0.59243(8) 0.7950(3) 0.51810(12) 0.0446(5) Uani 1 1 d . . . . .
N1 N 0.500000 0.4034(3) 0.250000 0.0331(6) Uani 1 2 d S T P . .
C1 C 0.56962(11) 0.7406(3) 0.42934(16) 0.0347(5) Uani 1 1 d . . . . .
C2 C 0.65529(12) 0.7952(4) 0.5577(2) 0.0512(8) Uani 1 1 d . . . . .
H2 H 0.675219 0.754728 0.505447 0.061 Uiso 1 1 calc R U . . .
C3 C 0.67471(15) 0.9621(5) 0.5801(3) 0.0638(9) Uani 1 1 d . . . . .
C4 C 0.6613(2) 1.0557(6) 0.4863(4) 0.0932(15) Uani 1 1 d . . . . .
H4A H 0.680594 1.009528 0.436750 0.140 Uiso 1 1 calc R U . . .
H4B H 0.675256 1.161318 0.500040 0.140 Uiso 1 1 calc R U . . .
H4C H 0.619340 1.056971 0.461178 0.140 Uiso 1 1 calc R U . . .
C5 C 0.6461(2) 1.0272(7) 0.6618(4) 0.1023(18) Uani 1 1 d . . . . .
H5A H 0.665286 1.123646 0.686592 0.153 Uiso 1 1 calc R U . . .
H5B H 0.649862 0.952595 0.715959 0.153 Uiso 1 1 calc R U . . .
H5C H 0.605037 1.046861 0.635075 0.153 Uiso 1 1 calc R U . . .
C6 C 0.74122(19) 0.9593(7) 0.6186(4) 0.0958(16) Uani 1 1 d . . . . .
H6A H 0.759745 0.903971 0.571423 0.144 Uiso 1 1 calc R U . . .
H6B H 0.749999 0.907004 0.682769 0.144 Uiso 1 1 calc R U . . .
H6C H 0.755946 1.065079 0.626051 0.144 Uiso 1 1 calc R U . . .
C7 C 0.66580(16) 0.6830(6) 0.6441(2) 0.0701(11) Uani 1 1 d . . . . .
H7A H 0.707459 0.684555 0.675350 0.084 Uiso 1 1 calc R U . . .
H7AB H 0.643723 0.717799 0.693958 0.084 Uiso 1 1 calc R U . . .
C8 C 0.64828(19) 0.5199(6) 0.6139(3) 0.0772(12) Uani 1 1 d . . . . .
H8A H 0.606225 0.515225 0.590199 0.116 Uiso 1 1 calc R U . . .
H8B H 0.659412 0.451352 0.670896 0.116 Uiso 1 1 calc R U . . .
H8C H 0.667818 0.487301 0.561022 0.116 Uiso 1 1 calc R U . . .
C9 C 0.49226(13) 0.3246(3) 0.16457(16) 0.0379(6) Uani 1 1 d . . . . .
H9 H 0.486228 0.380037 0.104083 0.046 Uiso 1 1 calc R U . . .
C10 C 0.49279(17) 0.1671(3) 0.16207(19) 0.0522(8) Uani 1 1 d . . . . .
H10 H 0.488291 0.113841 0.100924 0.063 Uiso 1 1 calc R U . . .
C11 C 0.500000 0.0868(5) 0.250000 0.0639(15) Uani 1 2 d S T P . .
H11 H 0.500002 -0.022590 0.250000 0.077 Uiso 1 2 calc R U P . .

loop_
_atom_site_aniso_label
_atom_site_aniso_U_11
_atom_site_aniso_U_22
_atom_site_aniso_U_33
_atom_site_aniso_U_23
_atom_site_aniso_U_13
_atom_site_aniso_U_12
Zn1 0.0608(3) 0.0384(2) 0.01037(17) 0.000 0.00539(16) 0.000
S1 0.0365(3) 0.0447(3) 0.0124(2) -0.00087(19) 0.00501(19) 0.0014(2)
S2 0.0384(4) 0.0648(4) 0.0174(3) -0.0067(2) 0.0079(2) 0.0016(3)
O1 0.0373(10) 0.0758(14) 0.0197(8) -0.0144(8) 0.0031(7) 0.0005(9)
N1 0.0456(17) 0.0407(15) 0.0136(10) 0.000 0.0071(10) 0.000
C1 0.0398(14) 0.0484(14) 0.0161(9) -0.0014(8) 0.0063(8) 0.0011(10)
C2 0.0361(15) 0.089(2) 0.0260(12) -0.0162(13) 0.0008(10) 0.0032(14)
C3 0.0461(19) 0.088(3) 0.0549(19) -0.0273(18) 0.0044(14) -0.0028(17)
C4 0.090(3) 0.079(3) 0.097(4) -0.011(3) -0.013(3) -0.012(2)
C5 0.084(3) 0.121(4) 0.100(4) -0.057(3) 0.014(3) 0.011(3)
C6 0.063(3) 0.128(4) 0.092(3) -0.043(3) 0.004(2) 0.002(3)
C7 0.053(2) 0.128(4) 0.0263(13) -0.0002(17) 0.0011(13) 0.018(2)
C8 0.071(3) 0.114(3) 0.0437(18) 0.028(2) 0.0042(16) -0.003(2)
C9 0.0590(17) 0.0420(13) 0.0135(9) -0.0014(8) 0.0090(9) -0.0018(11)
C10 0.095(3) 0.0467(15) 0.0189(11) -0.0038(10) 0.0210(13) -0.0063(15)
C11 0.135(5) 0.036(2) 0.0278(18) 0.000 0.035(2) 0.000

loop_
_atom_type_symbol
_atom_type_description
_atom_type_scat_dispersion_real
_atom_type_scat_dispersion_imag
_atom_type_scat_source
C C 0.0033 0.0016 'International Tables Vol C Tables 4.2.6.8 and 6.1.1.4'
H H 0.0000 0.0000 'International Tables Vol C Tables 4.2.6.8 and 6.1.1.4'
N N 0.0061 0.0033 'International Tables Vol C Tables 4.2.6.8 and 6.1.1.4'
O O 0.0106 0.0060 'International Tables Vol C Tables 4.2.6.8 and 6.1.1.4'
S S 0.1246 0.1234 'International Tables Vol C Tables 4.2.6.8 and 6.1.1.4'
Zn Zn 0.2839 1.4301 'International Tables Vol C Tables 4.2.6.8 and 6.1.1.4'

loop_
_geom_angle_atom_site_label_1
_geom_angle_atom_site_label_2
_geom_angle_atom_site_label_3
_geom_angle
_geom_angle_site_symmetry_1
_geom_angle_site_symmetry_3
_geom_angle_publ_flag
N1 Zn1 S1 113.28(2) . 2_655 ?
N1 Zn1 S1 113.28(2) . . ?
S1 Zn1 S1 133.43(4) 2_655 . ?
N1 Zn1 S2 97.34(2) . . ?
S1 Zn1 S2 101.10(3) 2_655 . ?
S1 Zn1 S2 72.93(3) . . ?
N1 Zn1 S2 97.34(2) . 2_655 ?
S1 Zn1 S2 72.93(3) 2_655 2_655 ?
S1 Zn1 S2 101.10(3) . 2_655 ?
S2 Zn1 S2 165.32(4) . 2_655 ?
C1 S1 Zn1 87.48(8) . . ?
C1 S2 Zn1 78.53(9) . . ?
C1 O1 C2 122.4(2) . . ?
C9 N1 C9 118.8(3) . 2_655 ?
C9 N1 Zn1 120.58(15) . . ?
C9 N1 Zn1 120.59(15) 2_655 . ?
O1 C1 S2 125.3(2) . . ?
O1 C1 S1 113.65(18) . . ?
S2 C1 S1 121.06(14) . . ?
O1 C2 C7 106.5(3) . . ?
O1 C2 C3 108.3(3) . . ?
C7 C2 C3 116.8(3) . . ?
O1 C2 H2 108.3 . . ?
C7 C2 H2 108.3 . . ?
C3 C2 H2 108.3 . . ?
C4 C3 C2 109.4(3) . . ?
C4 C3 C5 112.7(4) . . ?
C2 C3 C5 109.9(4) . . ?
C4 C3 C6 109.1(4) . . ?
C2 C3 C6 107.1(3) . . ?
C5 C3 C6 108.4(3) . . ?
C3 C4 H4A 109.5 . . ?
C3 C4 H4B 109.5 . . ?
H4A C4 H4B 109.5 . . ?
C3 C4 H4C 109.5 . . ?
H4A C4 H4C 109.5 . . ?
H4B C4 H4C 109.5 . . ?
C3 C5 H5A 109.5 . . ?
C3 C5 H5B 109.5 . . ?
H5A C5 H5B 109.5 . . ?
C3 C5 H5C 109.5 . . ?
H5A C5 H5C 109.5 . . ?
H5B C5 H5C 109.5 . . ?
C3 C6 H6A 109.5 . . ?
C3 C6 H6B 109.5 . . ?
H6A C6 H6B 109.5 . . ?
C3 C6 H6C 109.5 . . ?
H6A C6 H6C 109.5 . . ?
H6B C6 H6C 109.5 . . ?
C8 C7 C2 113.0(3) . . ?
C8 C7 H7A 109.0 . . ?
C2 C7 H7A 109.0 . . ?
C8 C7 H7AB 109.0 . . ?
C2 C7 H7AB 109.0 . . ?
H7A C7 H7AB 107.8 . . ?
C7 C8 H8A 109.5 . . ?
C7 C8 H8B 109.5 . . ?
H8A C8 H8B 109.5 . . ?
C7 C8 H8C 109.5 . . ?
H8A C8 H8C 109.5 . . ?
H8B C8 H8C 109.5 . . ?
N1 C9 C10 122.0(2) . . ?
N1 C9 H9 119.0 . . ?
C10 C9 H9 119.0 . . ?
C9 C10 C11 118.8(3) . . ?
C9 C10 H10 120.6 . . ?
C11 C10 H10 120.6 . . ?
C10 C11 C10 119.4(4) . 2_655 ?
C10 C11 H11 120.3 . . ?
C10 C11 H11 120.3 2_655 . ?

loop_
_geom_bond_atom_site_label_1
_geom_bond_atom_site_label_2
_geom_bond_distance
_geom_bond_site_symmetry_2
_geom_bond_publ_flag
Zn1 N1 2.020(3) . ?
Zn1 S1 2.3296(9) 2_655 ?
Zn1 S1 2.3296(9) . ?
Zn1 S2 2.6368(11) . ?
Zn1 S2 2.6369(11) 2_655 ?
S1 C1 1.717(3) . ?
S2 C1 1.685(2) . ?
O1 C1 1.323(3) . ?
O1 C2 1.472(3) . ?
N1 C9 1.345(3) . ?
N1 C9 1.345(3) 2_655 ?
C2 C7 1.522(5) . ?
C2 C3 1.532(5) . ?
C2 H2 1.0000 . ?
C3 C4 1.509(7) . ?
C3 C5 1.533(5) . ?
C3 C6 1.551(6) . ?
C4 H4A 0.9800 . ?
C4 H4B 0.9800 . ?
C4 H4C 0.9800 . ?
C5 H5A 0.9800 . ?
C5 H5B 0.9800 . ?
C5 H5C 0.9800 . ?
C6 H6A 0.9800 . ?
C6 H6B 0.9800 . ?
C6 H6C 0.9800 . ?
C7 C8 1.510(6) . ?
C7 H7A 0.9900 . ?
C7 H7AB 0.9900 . ?
C8 H8A 0.9800 . ?
C8 H8B 0.9800 . ?
C8 H8C 0.9800 . ?
C9 C10 1.368(4) . ?
C9 H9 0.9500 . ?
C10 C11 1.381(3) . ?
C10 H10 0.9500 . ?
C11 H11 0.9500 . ?

loop_
_geom_torsion_atom_site_label_1
_geom_torsion_atom_site_label_2
_geom_torsion_atom_site_label_3
_geom_torsion_atom_site_label_4
_geom_torsion
_geom_torsion_site_symmetry_1
_geom_torsion_site_symmetry_2
_geom_torsion_site_symmetry_3
_geom_torsion_site_symmetry_4
_geom_torsion_publ_flag
C2 O1 C1 S2 -3.9(4) . . . . ?
C2 O1 C1 S1 176.2(2) . . . . ?
Zn1 S2 C1 O1 179.9(2) . . . . ?
Zn1 S2 C1 S1 -0.26(14) . . . . ?
Zn1 S1 C1 O1 -179.8(2) . . . . ?
Zn1 S1 C1 S2 0.29(16) . . . . ?
C1 O1 C2 C7 -113.2(3) . . . . ?
C1 O1 C2 C3 120.4(3) . . . . ?
O1 C2 C3 C4 -60.2(4) . . . . ?
C7 C2 C3 C4 179.6(3) . . . . ?
O1 C2 C3 C5 64.1(4) . . . . ?
C7 C2 C3 C5 -56.1(4) . . . . ?
O1 C2 C3 C6 -178.4(3) . . . . ?
C7 C2 C3 C6 61.5(4) . . . . ?
O1 C2 C7 C8 62.0(4) . . . . ?
C3 C2 C7 C8 -176.9(3) . . . . ?
C9 N1 C9 C10 -0.9(2) 2_655 . . . ?
Zn1 N1 C9 C10 179.1(2) . . . . ?
N1 C9 C10 C11 1.7(5) . . . . ?
C9 C10 C11 C10 -0.8(2) . . . 2_655 ?
